data_7702506
loop_
_publ_author_name
'Werndrup, Pia'
'Kessler, Vadim G.'

_publ_section_title
;
 Interaction of Co(acac)2 and Ta(OMe)5: isolation and single crystal study
 of the products. MII2MV2(acac)2(OMe)12, MII&#x2005;=&#x2005;Co, Ni, Zn or
 Mg and MV&#x2005;=&#x2005;Ta or Nb: A new class of heterometallic
 heteroleptic alkoxide complexes
;
_journal_issue 5
_journal_name_full 'Journal of the Chemical Society, Dalton Transactions'
_journal_page_first 574
_journal_paper_doi 10.1039/b008526j
_journal_year 2001
_chemical_formula_sum 'C22 H50 Mg2 O16 Ta2'
_chemical_formula_weight 981.14
_space_group_IT_number 12
_space_group_name_Hall '-C 2y'
_space_group_name_H-M_alt 'C 1 2/m 1'
_symmetry_cell_setting monoclinic
_symmetry_space_group_name_H-M 'C 1 2/m 1'
_atom_sites_solution_hydrogens geom
_atom_sites_solution_primary direct
_atom_sites_solution_secondary difmap
_audit_creation_method SHELXL-97
_cell_angle_alpha 90.00
_cell_angle_beta 126.209(3)
_cell_angle_gamma 90.00
_cell_formula_units_Z 2
_cell_length_a 12.462(2)
_cell_length_b 20.282(4)
_cell_length_c 8.7636(17)
_cell_measurement_reflns_used '999 (I>10 sigma(I)('
_cell_measurement_temperature 295(2)
_cell_measurement_theta_max 29.00
_cell_measurement_theta_min 2.01
_cell_volume 1787.2(6)
_computing_cell_refinement 'Bruker SAINTPLUS'
_computing_data_collection 'Bruker SMART'
_computing_data_reduction 'Bruker SAINTPLUS'
_computing_molecular_graphics 'Bruker SHELXTL-NT'
_computing_publication_material 'Bruker SHELXTL-NT'
_computing_structure_refinement 'SHELXL-97 (Sheldrick, 1997)'
_computing_structure_solution 'SHELXS-97 (Sheldrick, 1990)'
_diffrn_ambient_temperature 295(2)
_diffrn_measured_fraction_theta_full 0.906
_diffrn_measured_fraction_theta_max 0.906
_diffrn_measurement_device_type 'Bruker SMART CCD 1k'
_diffrn_measurement_method 'Bruker SMART'
_diffrn_radiation_monochromator graphite
_diffrn_radiation_source 'fine-focus sealed tube'
_diffrn_radiation_type MoK\a
_diffrn_radiation_wavelength 0.71073
_diffrn_reflns_av_R_equivalents 0.0822
_diffrn_reflns_av_sigmaI/netI 0.1006
_diffrn_reflns_limit_h_max 16
_diffrn_reflns_limit_h_min -8
_diffrn_reflns_limit_k_max 27
_diffrn_reflns_limit_k_min -23
_diffrn_reflns_limit_l_max 11
_diffrn_reflns_limit_l_min -11
_diffrn_reflns_number 5615
_diffrn_reflns_theta_full 29.00
_diffrn_reflns_theta_max 29.00
_diffrn_reflns_theta_min 2.01
_exptl_absorpt_coefficient_mu 6.214
_exptl_absorpt_correction_T_max 0.3696
_exptl_absorpt_correction_T_min 0.1181
_exptl_absorpt_correction_type 'Bruker SADABS'
_exptl_crystal_colour colourless
_exptl_crystal_density_diffrn 1.823
_exptl_crystal_density_meas ?
_exptl_crystal_density_method 'not measured'
_exptl_crystal_description needles
_exptl_crystal_F_000 960
_exptl_crystal_size_max 0.6
_exptl_crystal_size_mid 0.2
_exptl_crystal_size_min 0.2
_refine_diff_density_max 2.201
_refine_diff_density_min -1.878
_refine_diff_density_rms 0.231
_refine_ls_extinction_method none
_refine_ls_goodness_of_fit_ref 1.091
_refine_ls_hydrogen_treatment mixed
_refine_ls_matrix_type full
_refine_ls_number_parameters 106
_refine_ls_number_reflns 2207
_refine_ls_number_restraints 0
_refine_ls_restrained_S_all 1.091
_refine_ls_R_factor_all 0.1299
_refine_ls_R_factor_gt 0.0718
_refine_ls_shift/su_max 0.000
_refine_ls_shift/su_mean 0.000
_refine_ls_structure_factor_coef Fsqd
_refine_ls_weighting_details 'calc w=1/[\s^2^(Fo^2^)+(0.0991P)^2^+0.0000P] where P=(Fo^2^+2Fc^2^)/3'
_refine_ls_weighting_scheme calc
_refine_ls_wR_factor_gt 0.1849
_refine_ls_wR_factor_ref 0.2054
_reflns_number_gt 1262
_reflns_number_total 2207
_reflns_threshold_expression >2sigma(I)
_cod_data_source_file b008526j.txt
_cod_data_source_block pbta0m
_cod_depositor_comments
;
The following automatic conversions were performed:

data item '_symmetry_cell_setting' value 'Monoclinic' was changed to
'monoclinic' in accordance with the
/home/saulius/struct/COD-crude-data/automatic-downloads/DataCite-retrospective/RSC/depositions/lib/dictionaries/cif_core.dic
dictionary named 'cif_core.dic' version 2.4.2 last updated on
2011-04-26.

data item '_exptl_crystal_density_meas' value 'not measured' was
changed to '?' -- the value is perceived as not measured.

Automatic conversion script
Id: cif_fix_values 6909 2019-04-08 15:41:33Z antanas 
;
_cod_original_cell_volume 1787.3(6)
_cod_original_sg_symbol_H-M C2/m
_cod_database_code 7702506

loop_
_symmetry_equiv_pos_as_xyz
'x, y, z'
'-x, y, -z'
'x+1/2, y+1/2, z'
'-x+1/2, y+1/2, -z'
'-x, -y, -z'
'x, -y, z'
'-x+1/2, -y+1/2, -z'
'x+1/2, -y+1/2, z'

loop_
_atom_site_label
_atom_site_type_symbol
_atom_site_fract_x
_atom_site_fract_y
_atom_site_fract_z
_atom_site_U_iso_or_equiv
_atom_site_adp_type
_atom_site_occupancy
_atom_site_symmetry_multiplicity
_atom_site_calc_flag
_atom_site_refinement_flags
Ta1 Ta 0.22586(8) 0.0000 0.98918(13) 0.0592(4) Uani 1 2 d S
Mg2 Mg 0.0000 0.0803(3) 1.0000 0.0521(15) Uani 1 2 d S
O1 O 0.0187(12) 0.0000 0.8572(19) 0.054(3) Uani 1 2 d S
O2 O 0.2028(9) 0.0672(5) 1.1384(14) 0.060(2) Uani 1 1 d .
O3 O 0.0259(10) 0.1509(5) 1.1809(14) 0.063(2) Uani 1 1 d .
O4 O 0.2129(11) 0.0655(6) 0.8313(17) 0.079(3) Uani 1 1 d .
O5 O 0.4094(12) 0.0000 1.170(2) 0.077(5) Uani 1 2 d S
C1 C 0.0236(15) 0.2124(8) 1.159(2) 0.066(4) Uani 1 1 d .
C5 C 0.541(3) 0.0000 1.241(8) 0.22(3) Uani 1 2 d S
H5A H 0.5948 0.0000 1.3768 0.335 Uiso 1 2 calc SR
H5B H 0.5604 0.0386 1.1981 0.335 Uiso 0.25 1 calc PR
H5C H 0.5604 -0.0386 1.1981 0.335 Uiso 0.25 1 calc PR
C3 C 0.0000 0.2443(13) 1.0000 0.083(8) Uani 1 2 d S
C4 C 0.048(2) 0.2540(8) 1.317(3) 0.092(6) Uani 1 1 d .
H4A H 0.0627 0.2263 1.4161 0.139 Uiso 1 1 calc R
H4B H -0.0278 0.2817 1.2710 0.139 Uiso 1 1 calc R
H4C H 0.1251 0.2810 1.3644 0.139 Uiso 1 1 calc R
C2 C 0.2969(18) 0.1127(11) 1.272(3) 0.116(8) Uani 1 1 d .
H2A H 0.3847 0.0979 1.3194 0.174 Uiso 1 1 calc R
H2B H 0.2893 0.1163 1.3742 0.174 Uiso 1 1 calc R
H2C H 0.2810 0.1550 1.2126 0.174 Uiso 1 1 calc R
C7 C -0.074(2) 0.0000 0.644(3) 0.070(6) Uani 1 2 d S
H7A H -0.0568 -0.0379 0.5964 0.105 Uiso 0.25 1 calc PR
H7B H -0.0606 0.0393 0.5966 0.105 Uiso 0.50 1 calc PR
H7C H -0.1646 -0.0014 0.6035 0.105 Uiso 0.50 2 calc SPR
C8 C 0.210(2) 0.1261(10) 0.760(3) 0.104(7) Uani 1 1 d .
H8A H 0.1905 0.1208 0.6368 0.156 Uiso 1 1 calc R
H8B H 0.2945 0.1473 0.8424 0.156 Uiso 1 1 calc R
H8C H 0.1420 0.1528 0.7491 0.156 Uiso 1 1 calc R
H3A H 0.0000 0.282(10) 1.0000 0.05(6) Uiso 1 2 d S

loop_
_atom_site_aniso_label
_atom_site_aniso_U_11
_atom_site_aniso_U_22
_atom_site_aniso_U_33
_atom_site_aniso_U_23
_atom_site_aniso_U_13
_atom_site_aniso_U_12
Ta1 0.0448(4) 0.0758(6) 0.0718(6) 0.000 0.0427(4) 0.000
Mg2 0.050(3) 0.057(4) 0.059(4) 0.000 0.038(3) 0.000
O1 0.057(7) 0.051(7) 0.072(9) 0.000 0.048(7) 0.000
O2 0.043(5) 0.069(6) 0.069(6) -0.007(5) 0.033(4) -0.008(4)
O3 0.079(7) 0.054(6) 0.074(7) 0.002(5) 0.055(6) 0.005(5)
O4 0.080(7) 0.084(8) 0.097(9) 0.019(6) 0.066(7) -0.001(6)
O5 0.030(6) 0.090(11) 0.094(11) 0.000 0.027(7) 0.000
C1 0.070(9) 0.065(11) 0.075(11) -0.013(8) 0.049(9) -0.009(7)
C5 0.030(14) 0.25(5) 0.29(6) 0.000 0.04(2) 0.000
C3 0.10(2) 0.045(17) 0.10(2) 0.000 0.064(18) 0.000
C4 0.112(15) 0.070(12) 0.105(15) -0.016(10) 0.070(13) -0.003(9)
C2 0.065(11) 0.131(18) 0.134(18) -0.068(15) 0.048(12) -0.034(11)
C7 0.102(18) 0.071(14) 0.078(16) 0.000 0.075(15) 0.000
C8 0.126(17) 0.091(14) 0.144(19) 0.002(13) 0.107(15) -0.013(12)

loop_
_atom_type_symbol
_atom_type_description
_atom_type_scat_dispersion_real
_atom_type_scat_dispersion_imag
_atom_type_scat_source
C C 0.0033 0.0016 'International Tables Vol C Tables 4.2.6.8 and 6.1.1.4'
H H 0.0000 0.0000 'International Tables Vol C Tables 4.2.6.8 and 6.1.1.4'
O O 0.0106 0.0060 'International Tables Vol C Tables 4.2.6.8 and 6.1.1.4'
Mg Mg 0.0486 0.0363 'International Tables Vol C Tables 4.2.6.8 and 6.1.1.4'
Ta Ta -0.7052 6.5227 'International Tables Vol C Tables 4.2.6.8 and 6.1.1.4'

loop_
_geom_angle_atom_site_label_1
_geom_angle_atom_site_label_2
_geom_angle_atom_site_label_3
_geom_angle
_geom_angle_site_symmetry_1
_geom_angle_site_symmetry_3
O4 Ta1 O4 91.5(8) 6 .
O4 Ta1 O5 99.1(5) 6 .
O4 Ta1 O5 99.1(5) . .
O4 Ta1 O2 90.9(5) 6 6
O4 Ta1 O2 168.9(4) . 6
O5 Ta1 O2 91.2(5) . 6
O4 Ta1 O2 168.9(4) 6 .
O4 Ta1 O2 90.9(5) . .
O5 Ta1 O2 91.2(5) . .
O2 Ta1 O2 84.7(6) 6 .
O4 Ta1 O1 93.0(4) 6 .
O4 Ta1 O1 93.0(4) . .
O5 Ta1 O1 162.7(6) . .
O2 Ta1 O1 76.1(4) 6 .
O2 Ta1 O1 76.1(4) . .
O4 Ta1 Mg2 88.2(4) 6 5_557
O4 Ta1 Mg2 132.4(3) . 5_557
O5 Ta1 Mg2 127.9(4) . 5_557
O2 Ta1 Mg2 36.9(3) 6 5_557
O2 Ta1 Mg2 82.2(3) . 5_557
O1 Ta1 Mg2 39.6(2) . 5_557
O4 Ta1 Mg2 132.4(3) 6 .
O4 Ta1 Mg2 88.2(4) . .
O5 Ta1 Mg2 127.9(4) . .
O2 Ta1 Mg2 82.2(3) 6 .
O2 Ta1 Mg2 36.9(3) . .
O1 Ta1 Mg2 39.6(2) . .
Mg2 Ta1 Mg2 59.09(19) 5_557 .
O3 Mg2 O3 89.4(6) . 2_557
O3 Mg2 O2 97.1(4) . 2_557
O3 Mg2 O2 93.3(4) 2_557 2_557
O3 Mg2 O2 93.3(4) . .
O3 Mg2 O2 97.1(4) 2_557 .
O2 Mg2 O2 165.3(6) 2_557 .
O3 Mg2 O1 167.0(5) . .
O3 Mg2 O1 95.9(4) 2_557 .
O2 Mg2 O1 94.4(4) 2_557 .
O2 Mg2 O1 74.3(4) . .
O3 Mg2 O1 95.9(4) . 5_557
O3 Mg2 O1 167.0(5) 2_557 5_557
O2 Mg2 O1 74.3(4) 2_557 5_557
O2 Mg2 O1 94.4(4) . 5_557
O1 Mg2 O1 81.4(6) . 5_557
O3 Mg2 Mg2 135.3(3) . 5_557
O3 Mg2 Mg2 135.3(3) 2_557 5_557
O2 Mg2 Mg2 82.7(3) 2_557 5_557
O2 Mg2 Mg2 82.7(3) . 5_557
O1 Mg2 Mg2 40.7(3) . 5_557
O1 Mg2 Mg2 40.7(3) 5_557 5_557
O3 Mg2 Ta1 94.1(3) . 5_557
O3 Mg2 Ta1 129.1(3) 2_557 5_557
O2 Mg2 Ta1 35.8(3) 2_557 5_557
O2 Mg2 Ta1 133.2(3) . 5_557
O1 Mg2 Ta1 91.7(3) . 5_557
O1 Mg2 Ta1 38.9(3) 5_557 5_557
Mg2 Mg2 Ta1 60.45(10) 5_557 5_557
O3 Mg2 Ta1 129.1(3) . .
O3 Mg2 Ta1 94.1(3) 2_557 .
O2 Mg2 Ta1 133.2(3) 2_557 .
O2 Mg2 Ta1 35.8(3) . .
O1 Mg2 Ta1 38.9(3) . .
O1 Mg2 Ta1 91.7(3) 5_557 .
Mg2 Mg2 Ta1 60.45(10) 5_557 .
Ta1 Mg2 Ta1 120.91(19) 5_557 .
C7 O1 Ta1 118.2(11) . .
C7 O1 Mg2 117.0(6) . 5_557
Ta1 O1 Mg2 101.5(4) . 5_557
C7 O1 Mg2 117.0(6) . .
Ta1 O1 Mg2 101.5(4) . .
Mg2 O1 Mg2 98.6(6) 5_557 .
C2 O2 Ta1 127.8(10) . .
C2 O2 Mg2 122.1(11) . .
Ta1 O2 Mg2 107.3(4) . .
C1 O3 Mg2 127.4(10) . .
C8 O4 Ta1 162.0(13) . .
C5 O5 Ta1 158(3) . .
O3 C1 C3 125.4(17) . .
O3 C1 C4 116.7(16) . .
C3 C1 C4 117.9(16) . .
C1 C3 C1 125(2) 2_557 .

loop_
_geom_bond_atom_site_label_1
_geom_bond_atom_site_label_2
_geom_bond_distance
_geom_bond_site_symmetry_2
Ta1 O4 1.855(11) 6
Ta1 O4 1.855(11) .
Ta1 O5 1.861(12) .
Ta1 O2 2.023(10) 6
Ta1 O2 2.023(10) .
Ta1 O1 2.116(12) .
Ta1 Mg2 3.301(3) 5_557
Ta1 Mg2 3.301(3) .
Mg2 O3 2.017(11) .
Mg2 O3 2.017(11) 2_557
Mg2 O2 2.076(9) 2_557
Mg2 O2 2.076(9) .
Mg2 O1 2.148(10) .
Mg2 O1 2.148(10) 5_557
Mg2 Mg2 3.256(13) 5_557
Mg2 Ta1 3.301(3) 5_557
O1 C7 1.51(3) .
O1 Mg2 2.148(10) 5_557
O2 C2 1.405(19) .
O3 C1 1.258(18) .
O4 C8 1.37(2) .
O5 C5 1.37(3) .
C1 C3 1.404(19) .
C1 C4 1.49(2) .
C3 C1 1.404(19) 2_557
